data_4102817
loop_
_publ_author_name
'Andreas Berkefeld'
'Warren E. Piers'
'Masood Parvez'

_publ_contact_author
;
    Masood Parvez
    Department of Chemistry
    University of Calgary
    2500 University Drive N.W.
    Calgary, Alberta, Canada T2N 1N4  
;
_publ_contact_author_email ' parvez@ucalgary.ca '
_publ_contact_author_fax ' (403)289-9488 '
_publ_contact_author_phone ' (403)220-5348 '
_publ_section_title
;
 Tandem Frustrated Lewis Pair/Tris(pentafluorophenyl)borane-Catalyzed
 Deoxygenative Hydrosilylation of Carbon Dioxide
;
_journal_name_full 'Journal of the American Chemical Society'
_journal_page_first 10660
_journal_page_last 10661
_journal_paper_doi 10.1021/ja105320c
_journal_volume 132
_journal_year 2010
_chemical_formula_moiety 'C46 H21 B2 F30 N O2, 0.5(C6 H14)'
_chemical_formula_sum 'C49 H28 B2 F30 N O2'
_chemical_formula_weight 1254.34
_chemical_name_systematic
;
 ?
;
_space_group_IT_number 2
_symmetry_cell_setting triclinic
_symmetry_space_group_name_Hall '-P 1'
_symmetry_space_group_name_H-M 'P -1'
_atom_sites_solution_hydrogens difmap
_atom_sites_solution_primary direct
_atom_sites_solution_secondary difmap
_audit_creation_method SHELXL-97
_cell_angle_alpha 104.2380(13)
_cell_angle_beta 106.0100(14)
_cell_angle_gamma 95.3190(12)
_cell_formula_units_Z 2
_cell_length_a 11.8006(3)
_cell_length_b 12.2935(3)
_cell_length_c 18.6776(3)
_cell_measurement_reflns_used 10842
_cell_measurement_temperature 173(2)
_cell_measurement_theta_max 27.48
_cell_measurement_theta_min 1.00
_cell_volume 2486.72(10)
_computing_cell_refinement 'HKL DENZO (Otwinowski & Minor, 1997)'
_computing_data_collection 'COLLECT (Hooft, 1998)'
_computing_data_reduction 'SCALEPACK (Otwinowski & Minor, 1997)'
_computing_molecular_graphics 'ORTEP-3 (Farrugia, 1997)'
_computing_publication_material 'SHELXL-97 (Sheldrick, 2008)'
_computing_structure_refinement 'SHELXL-97 (Sheldrick, 2008)'
_computing_structure_solution 'SIR92 (Altomare et al., 1991)'
_diffrn_ambient_temperature 173(2)
_diffrn_measured_fraction_theta_full 0.995
_diffrn_measured_fraction_theta_max 0.995
_diffrn_measurement_device_type 'Nonius APEX2 CCD'
_diffrn_measurement_method ' \w and \f '
_diffrn_radiation_monochromator graphite
_diffrn_radiation_source 'fine-focus sealed tube'
_diffrn_radiation_type MoK\a
_diffrn_radiation_wavelength 0.71073
_diffrn_reflns_av_R_equivalents 0.0266
_diffrn_reflns_av_sigmaI/netI 0.0322
_diffrn_reflns_limit_h_max 14
_diffrn_reflns_limit_h_min -14
_diffrn_reflns_limit_k_max 14
_diffrn_reflns_limit_k_min -14
_diffrn_reflns_limit_l_max 20
_diffrn_reflns_limit_l_min -22
_diffrn_reflns_number 16522
_diffrn_reflns_theta_full 25.00
_diffrn_reflns_theta_max 25.00
_diffrn_reflns_theta_min 2.36
_diffrn_standards_interval_count 0
_diffrn_standards_interval_time 0
_diffrn_standards_number 0
_exptl_absorpt_coefficient_mu 0.179
_exptl_absorpt_correction_T_max 0.9789
_exptl_absorpt_correction_T_min 0.9651
_exptl_absorpt_correction_type multi-scan
_exptl_absorpt_process_details 'SORTAV: (Blessing, 1997)'
_exptl_crystal_colour colorless
_exptl_crystal_density_diffrn 1.675
_exptl_crystal_density_method 'not measured'
_exptl_crystal_description block
_exptl_crystal_F_000 1250
_exptl_crystal_size_max 0.20
_exptl_crystal_size_mid 0.16
_exptl_crystal_size_min 0.12
_refine_diff_density_max 0.506
_refine_diff_density_min -0.285
_refine_diff_density_rms 0.061
_refine_ls_extinction_method none
_refine_ls_goodness_of_fit_ref 1.039
_refine_ls_hydrogen_treatment constr
_refine_ls_matrix_type full
_refine_ls_number_parameters 734
_refine_ls_number_reflns 8711
_refine_ls_number_restraints 0
_refine_ls_restrained_S_all 1.039
_refine_ls_R_factor_all 0.0634
_refine_ls_R_factor_gt 0.0514
_refine_ls_shift/su_max 0.000
_refine_ls_shift/su_mean 0.000
_refine_ls_structure_factor_coef Fsqd
_refine_ls_weighting_details 'calc w=1/[\s^2^(Fo^2^)+(0.0689P)^2^+2.3396P] where P=(Fo^2^+2Fc^2^)/3'
_refine_ls_weighting_scheme calc
_refine_ls_wR_factor_gt 0.1374
_refine_ls_wR_factor_ref 0.1468
_reflns_number_gt 7034
_reflns_number_total 8711
_reflns_threshold_expression >2sigma(I)
_cod_data_source_file ja105320c_si_002.cif
_cod_data_source_block Compound_I
_cod_database_code 4102817

loop_
_symmetry_equiv_pos_as_xyz
'x, y, z'
'-x, -y, -z'

loop_
_atom_site_label
_atom_site_type_symbol
_atom_site_fract_x
_atom_site_fract_y
_atom_site_fract_z
_atom_site_U_iso_or_equiv
_atom_site_adp_type
_atom_site_occupancy
_atom_site_symmetry_multiplicity
_atom_site_calc_flag
_atom_site_refinement_flags
F1 F 0.90074(15) 1.00589(14) 0.33852(9) 0.0466(4) Uani 1 1 d .
F2 F 1.08860(17) 1.16610(16) 0.36469(12) 0.0630(5) Uani 1 1 d .
F3 F 1.09663(19) 1.27821(18) 0.25698(15) 0.0775(7) Uani 1 1 d .
F4 F 0.91768(19) 1.22004(19) 0.11992(14) 0.0720(6) Uani 1 1 d .
F5 F 0.73559(16) 1.05312(15) 0.08859(10) 0.0504(4) Uani 1 1 d .
F6 F 0.56182(18) 1.10595(15) 0.16261(11) 0.0559(5) Uani 1 1 d .
F7 F 0.4642(2) 1.24896(18) 0.25016(14) 0.0813(7) Uani 1 1 d .
F8 F 0.4767(2) 1.23959(17) 0.39546(13) 0.0741(6) Uani 1 1 d .
F9 F 0.58130(19) 1.07376(17) 0.44963(10) 0.0595(5) Uani 1 1 d .
F10 F 0.67211(15) 0.92533(14) 0.36180(9) 0.0425(4) Uani 1 1 d .
F11 F 0.41775(15) 0.88934(16) 0.13651(10) 0.0510(4) Uani 1 1 d .
F12 F 0.29153(17) 0.77097(17) -0.00677(13) 0.0707(6) Uani 1 1 d .
F13 F 0.4011(2) 0.67494(18) -0.11051(12) 0.0852(8) Uani 1 1 d .
F14 F 0.6445(2) 0.69894(19) -0.06596(11) 0.0805(7) Uani 1 1 d .
F15 F 0.77462(16) 0.82028(15) 0.07805(10) 0.0502(4) Uani 1 1 d .
F16 F 1.12373(14) 0.75466(13) 0.19648(9) 0.0399(4) Uani 1 1 d .
F17 F 1.29098(16) 0.93944(15) 0.27071(12) 0.0600(5) Uani 1 1 d .
F18 F 1.31134(17) 1.05953(16) 0.41753(13) 0.0700(6) Uani 1 1 d .
F19 F 1.1612(2) 0.98881(18) 0.49101(11) 0.0736(6) Uani 1 1 d .
F20 F 0.99809(16) 0.79911(15) 0.42012(9) 0.0526(5) Uani 1 1 d .
F21 F 0.74696(13) 0.60108(14) 0.11184(8) 0.0400(4) Uani 1 1 d .
F22 F 0.74326(15) 0.45611(15) -0.01935(9) 0.0498(4) Uani 1 1 d .
F23 F 0.92971(16) 0.34440(14) -0.02836(9) 0.0496(4) Uani 1 1 d .
F24 F 1.12558(15) 0.38675(14) 0.09950(10) 0.0466(4) Uani 1 1 d .
F25 F 1.13142(12) 0.53189(12) 0.23329(8) 0.0359(3) Uani 1 1 d .
F26 F 1.16175(14) 0.62400(15) 0.39274(9) 0.0489(4) Uani 1 1 d .
F27 F 1.16206(19) 0.46956(19) 0.46857(11) 0.0695(6) Uani 1 1 d .
F28 F 0.9581(2) 0.32257(18) 0.44399(12) 0.0737(6) Uani 1 1 d .
F29 F 0.75184(19) 0.33368(16) 0.33694(13) 0.0655(5) Uani 1 1 d .
F30 F 0.74896(13) 0.48697(13) 0.25788(9) 0.0419(4) Uani 1 1 d .
O1 O 0.72061(14) 0.82939(14) 0.23676(9) 0.0287(4) Uani 1 1 d .
O2 O 0.83064(14) 0.70278(13) 0.26482(9) 0.0275(4) Uani 1 1 d .
N1 N 0.58101(18) 0.66079(17) 0.30424(12) 0.0297(5) Uani 1 1 d .
H1A H 0.6424 0.6243 0.2950 0.036 Uiso 1 1 calc R
H1B H 0.5996 0.7345 0.3030 0.036 Uiso 1 1 calc R
C1 C 0.8137(2) 0.7871(2) 0.23790(13) 0.0266(5) Uani 1 1 d .
H1 H 0.8717 0.8185 0.2186 0.032 Uiso 1 1 calc R
C2 C 0.8100(2) 1.0190(2) 0.21136(15) 0.0340(6) Uani 1 1 d .
C3 C 0.9032(3) 1.0547(2) 0.28101(16) 0.0384(6) Uani 1 1 d .
C4 C 1.0003(3) 1.1383(2) 0.29682(19) 0.0462(7) Uani 1 1 d .
C5 C 1.0049(3) 1.1946(3) 0.2424(2) 0.0534(8) Uani 1 1 d .
C6 C 0.9140(3) 1.1644(3) 0.1728(2) 0.0498(8) Uani 1 1 d .
C7 C 0.8202(3) 1.0776(2) 0.15816(17) 0.0408(6) Uani 1 1 d .
C8 C 0.6220(2) 1.0084(2) 0.25727(15) 0.0329(6) Uani 1 1 d .
C9 C 0.5673(3) 1.0935(2) 0.23339(17) 0.0419(7) Uani 1 1 d .
C10 C 0.5165(3) 1.1690(2) 0.2773(2) 0.0509(8) Uani 1 1 d .
C11 C 0.5225(3) 1.1646(2) 0.35093(19) 0.0491(8) Uani 1 1 d .
C12 C 0.5756(3) 1.0812(2) 0.37801(16) 0.0416(7) Uani 1 1 d .
C13 C 0.6229(2) 1.0055(2) 0.33107(15) 0.0338(6) Uani 1 1 d .
C14 C 0.6042(2) 0.8662(2) 0.11390(15) 0.0330(6) Uani 1 1 d .
C15 C 0.4797(2) 0.8477(2) 0.08788(17) 0.0390(6) Uani 1 1 d .
C16 C 0.4117(3) 0.7854(3) 0.0137(2) 0.0514(8) Uani 1 1 d .
C17 C 0.4663(4) 0.7365(3) -0.03873(18) 0.0578(9) Uani 1 1 d .
C18 C 0.5890(3) 0.7493(3) -0.01604(18) 0.0546(8) Uani 1 1 d .
C19 C 0.6541(3) 0.8124(2) 0.05831(16) 0.0410(6) Uani 1 1 d .
C20 C 1.0557(2) 0.7649(2) 0.30571(14) 0.0299(5) Uani 1 1 d .
C21 C 1.1316(2) 0.8072(2) 0.27044(15) 0.0324(6) Uani 1 1 d .
C22 C 1.2179(2) 0.9046(2) 0.30707(18) 0.0427(7) Uani 1 1 d .
C23 C 1.2291(3) 0.9645(2) 0.3814(2) 0.0501(8) Uani 1 1 d .
C24 C 1.1535(3) 0.9290(3) 0.41874(18) 0.0502(8) Uani 1 1 d .
C25 C 1.0700(2) 0.8306(2) 0.38087(16) 0.0386(6) Uani 1 1 d .
C26 C 0.9406(2) 0.57465(19) 0.18041(13) 0.0253(5) Uani 1 1 d .
C27 C 0.8442(2) 0.5509(2) 0.11308(14) 0.0303(5) Uani 1 1 d .
C28 C 0.8404(2) 0.4746(2) 0.04320(14) 0.0345(6) Uani 1 1 d .
C29 C 0.9333(3) 0.4184(2) 0.03836(15) 0.0356(6) Uani 1 1 d .
C30 C 1.0324(2) 0.4397(2) 0.10329(15) 0.0328(6) Uani 1 1 d .
C31 C 1.0329(2) 0.5152(2) 0.17153(14) 0.0288(5) Uani 1 1 d .
C32 C 0.9545(2) 0.5656(2) 0.32152(13) 0.0283(5) Uani 1 1 d .
C33 C 1.0569(3) 0.5551(2) 0.37620(15) 0.0388(6) Uani 1 1 d .
C34 C 1.0600(3) 0.4740(3) 0.41652(16) 0.0473(8) Uani 1 1 d .
C35 C 0.9571(3) 0.3998(3) 0.40398(18) 0.0510(8) Uani 1 1 d .
C36 C 0.8531(3) 0.4060(2) 0.35040(18) 0.0457(7) Uani 1 1 d .
C37 C 0.8549(2) 0.4873(2) 0.31085(15) 0.0345(6) Uani 1 1 d .
C38 C 0.5835(3) 0.6662(2) 0.38780(15) 0.0385(6) Uani 1 1 d .
C39 C 0.5342(3) 0.5462(3) 0.38650(17) 0.0468(7) Uani 1 1 d .
H39A H 0.5922 0.4957 0.3768 0.056 Uiso 1 1 calc R
H39B H 0.5263 0.5482 0.4382 0.056 Uiso 1 1 calc R
C40 C 0.4133(3) 0.4963(2) 0.32508(18) 0.0457(7) Uani 1 1 d .
H40A H 0.3536 0.5444 0.3355 0.055 Uiso 1 1 calc R
H40B H 0.3857 0.4190 0.3274 0.055 Uiso 1 1 calc R
C41 C 0.4232(2) 0.4899(2) 0.24463(16) 0.0373(6) Uani 1 1 d .
H41A H 0.4781 0.4366 0.2334 0.045 Uiso 1 1 calc R
H41B H 0.3435 0.4581 0.2058 0.045 Uiso 1 1 calc R
C42 C 0.4682(2) 0.6040(2) 0.23505(15) 0.0320(5) Uani 1 1 d .
C43 C 0.5093(3) 0.7534(3) 0.41607(17) 0.0471(7) Uani 1 1 d .
H43A H 0.5281 0.7704 0.4726 0.057 Uiso 1 1 calc R
H43B H 0.4240 0.7220 0.3912 0.057 Uiso 1 1 calc R
H43C H 0.5284 0.8234 0.4025 0.057 Uiso 1 1 calc R
C44 C 0.7151(3) 0.7039(3) 0.43629(16) 0.0464(7) Uani 1 1 d .
H44A H 0.7236 0.7073 0.4905 0.056 Uiso 1 1 calc R
H44B H 0.7440 0.7793 0.4331 0.056 Uiso 1 1 calc R
H44C H 0.7621 0.6491 0.4163 0.056 Uiso 1 1 calc R
C45 C 0.3760(3) 0.6831(3) 0.23078(18) 0.0421(7) Uani 1 1 d .
H45A H 0.3123 0.6541 0.1809 0.051 Uiso 1 1 calc R
H45B H 0.4147 0.7596 0.2355 0.051 Uiso 1 1 calc R
H45C H 0.3415 0.6863 0.2732 0.051 Uiso 1 1 calc R
C46 C 0.5089(2) 0.5860(2) 0.16289(15) 0.0367(6) Uani 1 1 d .
H46A H 0.4419 0.5437 0.1170 0.044 Uiso 1 1 calc R
H46B H 0.5748 0.5426 0.1684 0.044 Uiso 1 1 calc R
H46C H 0.5361 0.6601 0.1570 0.044 Uiso 1 1 calc R
B1 B 0.6886(3) 0.9324(2) 0.20228(17) 0.0302(6) Uani 1 1 d .
B2 B 0.9500(2) 0.6526(2) 0.26718(15) 0.0268(6) Uani 1 1 d .

loop_
_atom_site_aniso_label
_atom_site_aniso_U_11
_atom_site_aniso_U_22
_atom_site_aniso_U_33
_atom_site_aniso_U_23
_atom_site_aniso_U_13
_atom_site_aniso_U_12
F1 0.0455(10) 0.0463(9) 0.0396(9) 0.0108(7) 0.0035(7) 0.0005(7)
F2 0.0458(11) 0.0510(11) 0.0689(12) 0.0037(9) -0.0024(9) -0.0067(8)
F3 0.0572(13) 0.0557(12) 0.1113(18) 0.0235(12) 0.0221(12) -0.0189(10)
F4 0.0666(13) 0.0711(13) 0.0933(16) 0.0509(12) 0.0290(11) -0.0033(10)
F5 0.0521(10) 0.0547(10) 0.0499(10) 0.0282(8) 0.0148(8) 0.0023(8)
F6 0.0829(14) 0.0503(10) 0.0597(11) 0.0338(9) 0.0384(10) 0.0353(10)
F7 0.130(2) 0.0608(13) 0.1032(17) 0.0516(12) 0.0736(16) 0.0657(14)
F8 0.1145(18) 0.0509(11) 0.0878(15) 0.0214(10) 0.0692(14) 0.0440(12)
F9 0.0833(14) 0.0630(12) 0.0462(10) 0.0152(9) 0.0376(10) 0.0281(10)
F10 0.0525(10) 0.0456(9) 0.0345(8) 0.0147(7) 0.0150(7) 0.0194(8)
F11 0.0340(9) 0.0616(11) 0.0599(11) 0.0229(9) 0.0136(8) 0.0084(8)
F12 0.0459(11) 0.0614(12) 0.0836(14) 0.0317(11) -0.0172(10) -0.0095(9)
F13 0.1120(19) 0.0554(12) 0.0463(11) -0.0021(9) -0.0205(11) -0.0056(12)
F14 0.1147(19) 0.0721(14) 0.0453(11) -0.0073(10) 0.0297(12) 0.0202(13)
F15 0.0515(11) 0.0547(10) 0.0474(10) 0.0082(8) 0.0238(8) 0.0144(8)
F16 0.0421(9) 0.0353(8) 0.0418(9) 0.0060(7) 0.0186(7) 0.0009(7)
F17 0.0469(11) 0.0433(10) 0.0888(14) 0.0128(9) 0.0293(10) -0.0067(8)
F18 0.0445(11) 0.0457(10) 0.0872(15) -0.0112(10) 0.0030(10) -0.0151(8)
F19 0.0718(14) 0.0666(13) 0.0475(11) -0.0247(10) 0.0051(10) -0.0049(10)
F20 0.0561(11) 0.0581(11) 0.0339(9) -0.0049(8) 0.0177(8) 0.0005(9)
F21 0.0298(8) 0.0483(9) 0.0352(8) 0.0068(7) 0.0021(6) 0.0119(7)
F22 0.0493(10) 0.0550(10) 0.0284(8) 0.0031(7) -0.0040(7) 0.0018(8)
F23 0.0659(11) 0.0427(9) 0.0348(9) -0.0049(7) 0.0229(8) 0.0031(8)
F24 0.0425(9) 0.0446(9) 0.0541(10) 0.0018(8) 0.0257(8) 0.0152(7)
F25 0.0260(7) 0.0392(8) 0.0379(8) 0.0059(6) 0.0061(6) 0.0089(6)
F26 0.0340(9) 0.0618(11) 0.0442(9) 0.0167(8) -0.0010(7) 0.0117(8)
F27 0.0754(14) 0.0881(15) 0.0497(11) 0.0347(10) 0.0048(10) 0.0411(12)
F28 0.1213(19) 0.0628(12) 0.0636(12) 0.0445(11) 0.0396(12) 0.0386(13)
F29 0.0738(13) 0.0478(11) 0.0876(14) 0.0342(10) 0.0347(11) 0.0012(10)
F30 0.0331(8) 0.0378(8) 0.0517(9) 0.0136(7) 0.0085(7) 0.0032(7)
O1 0.0275(9) 0.0272(9) 0.0321(9) 0.0082(7) 0.0096(7) 0.0078(7)
O2 0.0266(9) 0.0263(8) 0.0295(9) 0.0072(7) 0.0084(7) 0.0071(7)
N1 0.0299(11) 0.0270(10) 0.0316(11) 0.0076(9) 0.0088(9) 0.0060(9)
C1 0.0265(12) 0.0264(12) 0.0250(12) 0.0044(10) 0.0082(9) 0.0026(10)
C2 0.0339(14) 0.0305(13) 0.0409(14) 0.0105(11) 0.0151(11) 0.0093(11)
C3 0.0386(15) 0.0324(14) 0.0439(15) 0.0095(12) 0.0139(12) 0.0059(11)
C4 0.0347(15) 0.0366(15) 0.0566(18) 0.0050(14) 0.0060(13) 0.0012(12)
C5 0.0434(18) 0.0353(16) 0.082(2) 0.0145(16) 0.0258(17) -0.0034(13)
C6 0.0499(18) 0.0440(17) 0.063(2) 0.0250(15) 0.0228(16) 0.0025(14)
C7 0.0382(15) 0.0403(15) 0.0470(16) 0.0155(13) 0.0157(13) 0.0057(12)
C8 0.0314(13) 0.0286(13) 0.0381(14) 0.0082(11) 0.0117(11) 0.0033(10)
C9 0.0554(18) 0.0346(14) 0.0490(16) 0.0205(13) 0.0274(14) 0.0146(13)
C10 0.070(2) 0.0330(15) 0.071(2) 0.0273(15) 0.0397(18) 0.0250(15)
C11 0.063(2) 0.0342(15) 0.064(2) 0.0113(14) 0.0410(17) 0.0182(14)
C12 0.0486(17) 0.0398(15) 0.0402(15) 0.0096(12) 0.0218(13) 0.0064(13)
C13 0.0351(14) 0.0280(13) 0.0396(14) 0.0088(11) 0.0142(11) 0.0062(11)
C14 0.0369(14) 0.0295(13) 0.0333(13) 0.0120(11) 0.0095(11) 0.0046(11)
C15 0.0372(15) 0.0336(14) 0.0457(16) 0.0180(12) 0.0071(12) 0.0035(12)
C16 0.0462(18) 0.0373(16) 0.058(2) 0.0229(15) -0.0088(15) -0.0046(13)
C17 0.079(3) 0.0386(17) 0.0363(17) 0.0082(14) -0.0069(16) -0.0014(16)
C18 0.081(3) 0.0398(17) 0.0371(16) 0.0042(13) 0.0144(16) 0.0102(16)
C19 0.0479(17) 0.0377(15) 0.0370(15) 0.0109(12) 0.0121(12) 0.0084(13)
C20 0.0220(12) 0.0298(13) 0.0324(13) 0.0037(10) 0.0036(10) 0.0061(10)
C21 0.0263(13) 0.0293(13) 0.0375(14) 0.0049(11) 0.0068(10) 0.0064(10)
C22 0.0276(14) 0.0347(14) 0.0607(19) 0.0089(13) 0.0110(13) 0.0016(11)
C23 0.0295(15) 0.0344(15) 0.065(2) -0.0045(14) -0.0002(14) -0.0036(12)
C24 0.0409(17) 0.0453(17) 0.0430(17) -0.0094(14) -0.0010(13) 0.0059(14)
C25 0.0306(14) 0.0420(15) 0.0344(14) 0.0034(12) 0.0037(11) 0.0034(12)
C26 0.0249(12) 0.0228(11) 0.0275(12) 0.0076(9) 0.0077(9) 0.0013(9)
C27 0.0287(13) 0.0319(13) 0.0295(13) 0.0088(10) 0.0081(10) 0.0040(10)
C28 0.0367(14) 0.0350(14) 0.0252(12) 0.0074(11) 0.0031(10) -0.0030(11)
C29 0.0452(16) 0.0293(13) 0.0298(13) 0.0018(11) 0.0161(12) -0.0024(11)
C30 0.0341(14) 0.0268(12) 0.0418(14) 0.0081(11) 0.0196(11) 0.0060(10)
C31 0.0258(12) 0.0265(12) 0.0313(13) 0.0069(10) 0.0068(10) 0.0004(10)
C32 0.0312(13) 0.0293(12) 0.0256(12) 0.0062(10) 0.0106(10) 0.0100(10)
C33 0.0392(15) 0.0452(16) 0.0315(14) 0.0087(12) 0.0094(11) 0.0156(13)
C34 0.058(2) 0.0551(18) 0.0320(15) 0.0167(13) 0.0100(13) 0.0277(16)
C35 0.080(2) 0.0457(17) 0.0425(16) 0.0227(14) 0.0284(16) 0.0285(17)
C36 0.0603(19) 0.0372(15) 0.0485(17) 0.0162(13) 0.0259(15) 0.0129(14)
C37 0.0400(15) 0.0325(13) 0.0337(13) 0.0095(11) 0.0136(11) 0.0125(11)
C38 0.0495(17) 0.0368(14) 0.0315(14) 0.0077(11) 0.0171(12) 0.0100(12)
C39 0.064(2) 0.0422(16) 0.0432(16) 0.0171(13) 0.0251(15) 0.0146(14)
C40 0.0535(18) 0.0338(15) 0.0592(19) 0.0156(13) 0.0308(15) 0.0055(13)
C41 0.0357(14) 0.0299(13) 0.0447(15) 0.0068(11) 0.0141(12) 0.0026(11)
C42 0.0249(12) 0.0320(13) 0.0364(14) 0.0084(11) 0.0057(10) 0.0075(10)
C43 0.0574(19) 0.0421(16) 0.0411(16) 0.0011(13) 0.0227(14) 0.0113(14)
C44 0.0524(18) 0.0503(17) 0.0305(14) 0.0090(13) 0.0046(13) 0.0112(14)
C45 0.0363(15) 0.0434(16) 0.0479(16) 0.0142(13) 0.0117(12) 0.0141(12)
C46 0.0333(14) 0.0407(15) 0.0325(14) 0.0104(11) 0.0056(11) 0.0026(11)
B1 0.0313(15) 0.0286(14) 0.0329(15) 0.0115(12) 0.0107(12) 0.0065(12)
B2 0.0223(13) 0.0310(14) 0.0268(13) 0.0070(11) 0.0068(11) 0.0083(11)

loop_
_atom_type_symbol
_atom_type_description
_atom_type_scat_dispersion_real
_atom_type_scat_dispersion_imag
_atom_type_scat_source
C C 0.0033 0.0016 'International Tables Vol C Tables 4.2.6.8 and 6.1.1.4'
H H 0.0000 0.0000 'International Tables Vol C Tables 4.2.6.8 and 6.1.1.4'
O O 0.0106 0.0060 'International Tables Vol C Tables 4.2.6.8 and 6.1.1.4'
F F 0.0171 0.0103 'International Tables Vol C Tables 4.2.6.8 and 6.1.1.4'
N N 0.0061 0.0033 'International Tables Vol C Tables 4.2.6.8 and 6.1.1.4'
B B 0.0013 0.0007 'International Tables Vol C Tables 4.2.6.8 and 6.1.1.4'

loop_
_geom_angle_atom_site_label_1
_geom_angle_atom_site_label_2
_geom_angle_atom_site_label_3
_geom_angle
C1 O1 B1 124.4(2)
C1 O2 B2 119.20(19)
C38 N1 C42 121.1(2)
C38 N1 H1A 107.1
C42 N1 H1A 107.1
C38 N1 H1B 107.1
C42 N1 H1B 107.1
H1A N1 H1B 106.8
O1 C1 O2 120.2(2)
O1 C1 H1 119.9
O2 C1 H1 119.9
C7 C2 C3 114.1(2)
C7 C2 B1 124.1(2)
C3 C2 B1 120.8(2)
F1 C3 C4 116.3(3)
F1 C3 C2 119.3(2)
C4 C3 C2 124.4(3)
F2 C4 C5 120.0(3)
F2 C4 C3 121.0(3)
C5 C4 C3 119.0(3)
F3 C5 C4 120.3(3)
F3 C5 C6 120.4(3)
C4 C5 C6 119.2(3)
F4 C6 C5 119.3(3)
F4 C6 C7 120.7(3)
C5 C6 C7 120.0(3)
F5 C7 C6 116.1(3)
F5 C7 C2 120.6(2)
C6 C7 C2 123.3(3)
C9 C8 C13 113.9(2)
C9 C8 B1 118.8(2)
C13 C8 B1 127.0(2)
F6 C9 C10 116.2(2)
F6 C9 C8 119.5(2)
C10 C9 C8 124.2(3)
F7 C10 C11 119.3(3)
F7 C10 C9 121.0(3)
C11 C10 C9 119.7(3)
F8 C11 C10 120.6(3)
F8 C11 C12 120.7(3)
C10 C11 C12 118.8(3)
F9 C12 C11 120.1(3)
F9 C12 C13 120.5(3)
C11 C12 C13 119.4(3)
F10 C13 C12 115.6(2)
F10 C13 C8 120.5(2)
C12 C13 C8 124.0(2)
C19 C14 C15 113.3(2)
C19 C14 B1 120.6(2)
C15 C14 B1 125.8(2)
F11 C15 C16 115.8(3)
F11 C15 C14 120.4(2)
C16 C15 C14 123.8(3)
F12 C16 C17 119.9(3)
F12 C16 C15 120.1(3)
C17 C16 C15 120.0(3)
F13 C17 C16 120.4(4)
F13 C17 C18 120.5(4)
C16 C17 C18 119.0(3)
F14 C18 C17 120.1(3)
F14 C18 C19 120.5(3)
C17 C18 C19 119.4(3)
F15 C19 C18 116.9(3)
F15 C19 C14 118.7(2)
C18 C19 C14 124.3(3)
C21 C20 C25 114.3(2)
C21 C20 B2 127.1(2)
C25 C20 B2 118.5(2)
F16 C21 C20 120.5(2)
F16 C21 C22 116.0(2)
C20 C21 C22 123.5(3)
F17 C22 C23 119.8(3)
F17 C22 C21 120.7(3)
C23 C22 C21 119.5(3)
F18 C23 C22 120.3(3)
F18 C23 C24 119.8(3)
C22 C23 C24 119.8(3)
F19 C24 C23 120.5(3)
F19 C24 C25 120.5(3)
C23 C24 C25 119.0(3)
F20 C25 C24 116.7(3)
F20 C25 C20 119.4(2)
C24 C25 C20 123.9(3)
C27 C26 C31 113.7(2)
C27 C26 B2 127.5(2)
C31 C26 B2 118.6(2)
F21 C27 C26 121.2(2)
F21 C27 C28 115.7(2)
C26 C27 C28 123.1(2)
F22 C28 C29 120.3(2)
F22 C28 C27 119.3(2)
C29 C28 C27 120.4(2)
F23 C29 C28 120.7(2)
F23 C29 C30 120.3(2)
C28 C29 C30 119.1(2)
F24 C30 C31 121.0(2)
F24 C30 C29 120.1(2)
C31 C30 C29 119.0(2)
F25 C31 C30 116.5(2)
F25 C31 C26 118.8(2)
C30 C31 C26 124.7(2)
C37 C32 C33 113.6(2)
C37 C32 B2 121.1(2)
C33 C32 B2 125.0(2)
F26 C33 C34 115.3(2)
F26 C33 C32 121.1(2)
C34 C33 C32 123.6(3)
F27 C34 C35 120.2(3)
F27 C34 C33 120.1(3)
C35 C34 C33 119.7(3)
F28 C35 C36 120.4(3)
F28 C35 C34 120.4(3)
C36 C35 C34 119.2(3)
F29 C36 C35 120.1(3)
F29 C36 C37 121.0(3)
C35 C36 C37 118.9(3)
F30 C37 C36 115.5(2)
F30 C37 C32 119.7(2)
C36 C37 C32 124.8(3)
C39 C38 C44 112.3(2)
C39 C38 C43 111.8(2)
C44 C38 C43 110.2(2)
C39 C38 N1 106.6(2)
C44 C38 N1 105.1(2)
C43 C38 N1 110.5(2)
C40 C39 C38 113.4(2)
C40 C39 H39A 108.9
C38 C39 H39A 108.9
C40 C39 H39B 108.9
C38 C39 H39B 108.9
H39A C39 H39B 107.7
C39 C40 C41 110.1(2)
C39 C40 H40A 109.6
C41 C40 H40A 109.6
C39 C40 H40B 109.6
C41 C40 H40B 109.6
H40A C40 H40B 108.2
C42 C41 C40 114.2(2)
C42 C41 H41A 108.7
C40 C41 H41A 108.7
C42 C41 H41B 108.7
C40 C41 H41B 108.7
H41A C41 H41B 107.6
C41 C42 C45 113.4(2)
C41 C42 C46 110.4(2)
C45 C42 C46 109.4(2)
C41 C42 N1 107.6(2)
C45 C42 N1 110.0(2)
C46 C42 N1 105.7(2)
C38 C43 H43A 109.5
C38 C43 H43B 109.5
H43A C43 H43B 109.5
C38 C43 H43C 109.5
H43A C43 H43C 109.5
H43B C43 H43C 109.5
C38 C44 H44A 109.5
C38 C44 H44B 109.5
H44A C44 H44B 109.5
C38 C44 H44C 109.5
H44A C44 H44C 109.5
H44B C44 H44C 109.5
C42 C45 H45A 109.5
C42 C45 H45B 109.5
H45A C45 H45B 109.5
C42 C45 H45C 109.5
H45A C45 H45C 109.5
H45B C45 H45C 109.5
C42 C46 H46A 109.5
C42 C46 H46B 109.5
H46A C46 H46B 109.5
C42 C46 H46C 109.5
H46A C46 H46C 109.5
H46B C46 H46C 109.5
O1 B1 C8 106.6(2)
O1 B1 C14 101.90(19)
C8 B1 C14 115.3(2)
O1 B1 C2 111.4(2)
C8 B1 C2 104.7(2)
C14 B1 C2 116.6(2)
O2 B2 C26 109.79(18)
O2 B2 C20 104.00(18)
C26 B2 C20 116.8(2)
O2 B2 C32 105.44(19)
C26 B2 C32 106.58(19)
C20 B2 C32 113.7(2)

loop_
_geom_bond_atom_site_label_1
_geom_bond_atom_site_label_2
_geom_bond_distance
F1 C3 1.358(3)
F2 C4 1.342(3)
F3 C5 1.340(3)
F4 C6 1.340(4)
F5 C7 1.346(3)
F6 C9 1.352(3)
F7 C10 1.337(3)
F8 C11 1.341(3)
F9 C12 1.347(3)
F10 C13 1.356(3)
F11 C15 1.352(4)
F12 C16 1.346(4)
F13 C17 1.337(4)
F14 C18 1.345(4)
F15 C19 1.355(3)
F16 C21 1.347(3)
F17 C22 1.336(4)
F18 C23 1.343(3)
F19 C24 1.343(4)
F20 C25 1.352(3)
F21 C27 1.350(3)
F22 C28 1.347(3)
F23 C29 1.337(3)
F24 C30 1.338(3)
F25 C31 1.350(3)
F26 C33 1.346(3)
F27 C34 1.338(3)
F28 C35 1.344(3)
F29 C36 1.345(4)
F30 C37 1.363(3)
O1 C1 1.256(3)
O1 B1 1.587(3)
O2 C1 1.268(3)
O2 B2 1.584(3)
N1 C38 1.538(3)
N1 C42 1.538(3)
N1 H1A 0.9200
N1 H1B 0.9200
C1 H1 0.9500
C2 C7 1.387(4)
C2 C3 1.391(4)
C2 B1 1.646(4)
C3 C4 1.379(4)
C4 C5 1.373(5)
C5 C6 1.378(5)
C6 C7 1.382(4)
C8 C9 1.381(4)
C8 C13 1.384(4)
C8 B1 1.629(4)
C9 C10 1.375(4)
C10 C11 1.373(5)
C11 C12 1.378(4)
C12 C13 1.382(4)
C14 C19 1.391(4)
C14 C15 1.392(4)
C14 B1 1.631(4)
C15 C16 1.378(4)
C16 C17 1.366(5)
C17 C18 1.374(5)
C18 C19 1.375(4)
C20 C21 1.384(4)
C20 C25 1.392(4)
C20 B2 1.635(4)
C21 C22 1.388(4)
C22 C23 1.367(5)
C23 C24 1.376(5)
C24 C25 1.381(4)
C26 C27 1.389(3)
C26 C31 1.391(3)
C26 B2 1.635(3)
C27 C28 1.394(4)
C28 C29 1.360(4)
C29 C30 1.383(4)
C30 C31 1.378(4)
C32 C37 1.384(4)
C32 C33 1.391(4)
C32 B2 1.640(4)
C33 C34 1.386(4)
C34 C35 1.376(5)
C35 C36 1.375(5)
C36 C37 1.382(4)
C38 C39 1.526(4)
C38 C44 1.526(4)
C38 C43 1.531(4)
C39 C40 1.523(5)
C39 H39A 0.9900
C39 H39B 0.9900
C40 C41 1.523(4)
C40 H40A 0.9900
C40 H40B 0.9900
C41 C42 1.522(4)
C41 H41A 0.9900
C41 H41B 0.9900
C42 C45 1.524(4)
C42 C46 1.525(4)
C43 H43A 0.9800
C43 H43B 0.9800
C43 H43C 0.9800
C44 H44A 0.9800
C44 H44B 0.9800
C44 H44C 0.9800
C45 H45A 0.9800
C45 H45B 0.9800
C45 H45C 0.9800
C46 H46A 0.9800
C46 H46B 0.9800
C46 H46C 0.9800

loop_
_geom_hbond_atom_site_label_D
_geom_hbond_atom_site_label_H
_geom_hbond_atom_site_label_A
_geom_hbond_distance_DH
_geom_hbond_distance_HA
_geom_hbond_distance_DA
_geom_hbond_angle_DHA
N1 H1A F30 0.92 2.28 3.173(3) 162.5
N1 H1A O2 0.92 2.60 3.254(3) 128.8
N1 H1B F10 0.92 2.30 3.144(3) 152.5
N1 H1B O1 0.92 2.51 3.224(3) 134.6

loop_
_geom_torsion_atom_site_label_1
_geom_torsion_atom_site_label_2
_geom_torsion_atom_site_label_3
_geom_torsion_atom_site_label_4
_geom_torsion
B1 O1 C1 O2 -178.2(2)
B2 O2 C1 O1 -178.78(19)
C7 C2 C3 F1 177.9(2)
B1 C2 C3 F1 8.7(4)
C7 C2 C3 C4 -1.8(4)
B1 C2 C3 C4 -171.0(3)
F1 C3 C4 F2 2.1(4)
C2 C3 C4 F2 -178.2(3)
F1 C3 C4 C5 -176.9(3)
C2 C3 C4 C5 2.8(5)
F2 C4 C5 F3 -0.7(5)
C3 C4 C5 F3 178.3(3)
F2 C4 C5 C6 179.5(3)
C3 C4 C5 C6 -1.5(5)
F3 C5 C6 F4 -0.5(5)
C4 C5 C6 F4 179.3(3)
F3 C5 C6 C7 179.6(3)
C4 C5 C6 C7 -0.6(5)
F4 C6 C7 F5 0.5(5)
C5 C6 C7 F5 -179.6(3)
F4 C6 C7 C2 -178.3(3)
C5 C6 C7 C2 1.6(5)
C3 C2 C7 F5 -179.1(2)
B1 C2 C7 F5 -10.4(4)
C3 C2 C7 C6 -0.4(4)
B1 C2 C7 C6 168.3(3)
C13 C8 C9 F6 179.3(2)
B1 C8 C9 F6 5.3(4)
C13 C8 C9 C10 -0.7(4)
B1 C8 C9 C10 -174.7(3)
F6 C9 C10 F7 0.5(5)
C8 C9 C10 F7 -179.5(3)
F6 C9 C10 C11 -177.6(3)
C8 C9 C10 C11 2.4(5)
F7 C10 C11 F8 -0.1(5)
C9 C10 C11 F8 178.0(3)
F7 C10 C11 C12 179.4(3)
C9 C10 C11 C12 -2.5(5)
F8 C11 C12 F9 0.4(5)
C10 C11 C12 F9 -179.1(3)
F8 C11 C12 C13 -179.5(3)
C10 C11 C12 C13 1.0(5)
F9 C12 C13 F10 0.9(4)
C11 C12 C13 F10 -179.2(3)
F9 C12 C13 C8 -179.2(3)
C11 C12 C13 C8 0.7(5)
C9 C8 C13 F10 179.0(2)
B1 C8 C13 F10 -7.6(4)
C9 C8 C13 C12 -0.9(4)
B1 C8 C13 C12 172.5(3)
C19 C14 C15 F11 176.4(2)
B1 C14 C15 F11 2.4(4)
C19 C14 C15 C16 -1.9(4)
B1 C14 C15 C16 -175.9(3)
F11 C15 C16 F12 1.3(4)
C14 C15 C16 F12 179.7(2)
F11 C15 C16 C17 -177.7(3)
C14 C15 C16 C17 0.7(4)
F12 C16 C17 F13 0.4(5)
C15 C16 C17 F13 179.3(3)
F12 C16 C17 C18 -178.1(3)
C15 C16 C17 C18 0.9(5)
F13 C17 C18 F14 -0.5(5)
C16 C17 C18 F14 177.9(3)
F13 C17 C18 C19 -179.6(3)
C16 C17 C18 C19 -1.1(5)
F14 C18 C19 F15 -0.3(4)
C17 C18 C19 F15 178.7(3)
F14 C18 C19 C14 -179.3(3)
C17 C18 C19 C14 -0.2(5)
C15 C14 C19 F15 -177.2(2)
B1 C14 C19 F15 -2.9(4)
C15 C14 C19 C18 1.7(4)
B1 C14 C19 C18 176.0(3)
C25 C20 C21 F16 -177.1(2)
B2 C20 C21 F16 -0.4(4)
C25 C20 C21 C22 2.2(4)
B2 C20 C21 C22 178.9(2)
F16 C21 C22 F17 -2.6(4)
C20 C21 C22 F17 178.1(2)
F16 C21 C22 C23 178.1(3)
C20 C21 C22 C23 -1.2(4)
F17 C22 C23 F18 1.4(4)
C21 C22 C23 F18 -179.3(3)
F17 C22 C23 C24 179.6(3)
C21 C22 C23 C24 -1.1(5)
F18 C23 C24 F19 0.1(5)
C22 C23 C24 F19 -178.1(3)
F18 C23 C24 C25 -179.6(3)
C22 C23 C24 C25 2.2(5)
F19 C24 C25 F20 0.1(4)
C23 C24 C25 F20 179.8(3)
F19 C24 C25 C20 179.2(3)
C23 C24 C25 C20 -1.2(5)
C21 C20 C25 F20 178.1(2)
B2 C20 C25 F20 1.0(4)
C21 C20 C25 C24 -1.0(4)
B2 C20 C25 C24 -178.0(3)
C31 C26 C27 F21 179.7(2)
B2 C26 C27 F21 5.9(4)
C31 C26 C27 C28 0.1(4)
B2 C26 C27 C28 -173.7(2)
F21 C27 C28 F22 0.1(4)
C26 C27 C28 F22 179.7(2)
F21 C27 C28 C29 -179.3(2)
C26 C27 C28 C29 0.4(4)
F22 C28 C29 F23 0.1(4)
C27 C28 C29 F23 179.4(2)
F22 C28 C29 C30 179.5(2)
C27 C28 C29 C30 -1.2(4)
F23 C29 C30 F24 0.4(4)
C28 C29 C30 F24 -179.0(2)
F23 C29 C30 C31 -179.1(2)
C28 C29 C30 C31 1.5(4)
F24 C30 C31 F25 -0.2(3)
C29 C30 C31 F25 179.3(2)
F24 C30 C31 C26 179.4(2)
C29 C30 C31 C26 -1.1(4)
C27 C26 C31 F25 179.8(2)
B2 C26 C31 F25 -5.8(3)
C27 C26 C31 C30 0.3(4)
B2 C26 C31 C30 174.7(2)
C37 C32 C33 F26 179.2(2)
B2 C32 C33 F26 5.0(4)
C37 C32 C33 C34 0.0(4)
B2 C32 C33 C34 -174.2(2)
F26 C33 C34 F27 1.0(4)
C32 C33 C34 F27 -179.7(3)
F26 C33 C34 C35 179.7(3)
C32 C33 C34 C35 -1.1(4)
F27 C34 C35 F28 0.3(4)
C33 C34 C35 F28 -178.4(3)
F27 C34 C35 C36 179.8(3)
C33 C34 C35 C36 1.2(4)
F28 C35 C36 F29 -0.9(4)
C34 C35 C36 F29 179.5(3)
F28 C35 C36 C37 179.3(3)
C34 C35 C36 C37 -0.3(4)
F29 C36 C37 F30 -0.8(4)
C35 C36 C37 F30 179.0(2)
F29 C36 C37 C32 179.3(3)
C35 C36 C37 C32 -0.8(4)
C33 C32 C37 F30 -178.9(2)
B2 C32 C37 F30 -4.4(3)
C33 C32 C37 C36 0.9(4)
B2 C32 C37 C36 175.4(2)
C42 N1 C38 C39 48.6(3)
C42 N1 C38 C44 168.0(2)
C42 N1 C38 C43 -73.1(3)
C44 C38 C39 C40 -167.2(2)
C43 C38 C39 C40 68.3(3)
N1 C38 C39 C40 -52.6(3)
C38 C39 C40 C41 59.8(3)
C39 C40 C41 C42 -57.8(3)
C40 C41 C42 C45 -72.9(3)
C40 C41 C42 C46 163.9(2)
C40 C41 C42 N1 49.0(3)
C38 N1 C42 C41 -46.9(3)
C38 N1 C42 C45 77.1(3)
C38 N1 C42 C46 -164.9(2)
C1 O1 B1 C8 -144.1(2)
C1 O1 B1 C14 94.6(2)
C1 O1 B1 C2 -30.4(3)
C9 C8 B1 O1 -169.8(2)
C13 C8 B1 O1 17.1(3)
C9 C8 B1 C14 -57.5(3)
C13 C8 B1 C14 129.4(3)
C9 C8 B1 C2 72.0(3)
C13 C8 B1 C2 -101.1(3)
C19 C14 B1 O1 -74.3(3)
C15 C14 B1 O1 99.3(3)
C19 C14 B1 C8 170.6(2)
C15 C14 B1 C8 -15.8(4)
C19 C14 B1 C2 47.2(3)
C15 C14 B1 C2 -139.2(3)
C7 C2 B1 O1 146.2(2)
C3 C2 B1 O1 -45.8(3)
C7 C2 B1 C8 -99.0(3)
C3 C2 B1 C8 69.0(3)
C7 C2 B1 C14 29.8(4)
C3 C2 B1 C14 -162.2(2)
C1 O2 B2 C26 -77.5(2)
C1 O2 B2 C20 48.2(3)
C1 O2 B2 C32 168.07(19)
C27 C26 B2 O2 -1.3(3)
C31 C26 B2 O2 -174.8(2)
C27 C26 B2 C20 -119.3(3)
C31 C26 B2 C20 67.2(3)
C27 C26 B2 C32 112.4(3)
C31 C26 B2 C32 -61.1(3)
C21 C20 B2 O2 -114.9(3)
C25 C20 B2 O2 61.7(3)
C21 C20 B2 C26 6.2(4)
C25 C20 B2 C26 -177.2(2)
C21 C20 B2 C32 130.9(3)
C25 C20 B2 C32 -52.4(3)
C37 C32 B2 O2 46.6(3)
C33 C32 B2 O2 -139.5(2)
C37 C32 B2 C26 -70.0(3)
C33 C32 B2 C26 103.8(3)
C37 C32 B2 C20 159.9(2)
C33 C32 B2 C20 -26.2(3)
